data_4510965
loop_
_publ_author_name
'Thomas, Lynne H.'
'Blagden, Nicholas'
'Gutmann, Matthias J.'
'Kallay, Andras A.'
'Parkin, Andrew'
'Seaton, Colin C.'
'Wilson, Chick C.'

_publ_section_title
;
 Tuning Proton Behavior in a Ternary Molecular Complex
;
_journal_issue 6
_journal_name_full 'Crystal Growth &amp; Design'
_journal_page_first 2770
_journal_paper_doi 10.1021/cg100315u
_journal_volume 10
_journal_year 2010
_chemical_compound_source 'crystallisation from solvent'
_chemical_formula_moiety 'C9 H11 N O2, 0.5(C10 H8 N2), C7 H4 N2 O6'
_chemical_formula_sum 'C21 H19 N4 O8'
_chemical_formula_weight 455.4
_chemical_name_common '3,5-dinitrobenzoic acid - 4,4'-bipyridine - 4-(dimethylamino)benzoic acid'
_chemical_name_systematic '3,5-dinitrobenzoic acid - 4,4'-bipyridine - 4-(dimethylamino)benzoic acid'
_space_group_IT_number 2
_symmetry_cell_setting triclinic
_symmetry_Int_Tables_number 2
_symmetry_space_group_name_Hall '-P 1'
_symmetry_space_group_name_H-M 'P -1'
_atom_sites_solution_hydrogens difmap
_atom_sites_solution_primary direct
_atom_sites_solution_secondary difmap
_audit_creation_date 2010-01-07T16:36:54-00:00
_audit_creation_method 'WinGX routine CIF_UPDATE'
_cell_angle_alpha 79.544(12)
_cell_angle_beta 82.734(12)
_cell_angle_gamma 87.262(14)
_cell_formula_units_Z 2
_cell_length_a 7.6442(14)
_cell_length_b 8.6690(17)
_cell_length_c 15.507(3)
_cell_measurement_temperature 100(2)
_cell_volume 1002.1(3)
_computing_cell_refinement SXD-2001
_computing_data_collection SXD-2001
_computing_data_reduction SXD-2001
_computing_molecular_graphics 'Mercury (McRae, 2008)'
_computing_publication_material 'WinGX (Farrugia, 2007)'
_computing_structure_refinement 'SHELXL-97 (Sheldrick, 2008)'
_computing_structure_solution 'SHELXL-97 (Sheldrick, 1997)'
_diffrn_ambient_pressure 101.325
_diffrn_ambient_temperature 100(2)
_diffrn_measurement_device_type 'SXD time-of-flight LAUE diffraction'
_diffrn_measurement_method 'time-of-flight LAUE diffraction'
_diffrn_radiation_monochromator graphite
_diffrn_radiation_probe neutron
_diffrn_radiation_type neutron
_diffrn_radiation_wavelength 0.7-6.9
_diffrn_reflns_av_R_equivalents 0.0000
_diffrn_reflns_av_unetI/netI 0.105
_diffrn_reflns_limit_h_max 17
_diffrn_reflns_limit_h_min -16
_diffrn_reflns_limit_k_max 19
_diffrn_reflns_limit_k_min -19
_diffrn_reflns_limit_l_max 32
_diffrn_reflns_limit_l_min -32
_diffrn_reflns_number 8695
_diffrn_source synchrotron
_diffrn_source_type 'SXD, ISIS'
_exptl_absorpt_coefficient_mu 0.065
_exptl_absorpt_correction_type none
_exptl_crystal_colour red
_exptl_crystal_density_diffrn 1.52
_exptl_crystal_density_method 'not measured'
_exptl_crystal_description block
_exptl_crystal_F_000 152
_exptl_crystal_recrystallization_method 'co-crystals grown from methanol using the ReactArray Microvate'
_exptl_crystal_size_max 5
_exptl_crystal_size_mid 2
_exptl_crystal_size_min 2
_refine_diff_density_max 2.475
_refine_diff_density_min -2.084
_refine_diff_density_rms 0.497
_refine_ls_extinction_coef 0.0066(3)
_refine_ls_extinction_method SHELXL
_refine_ls_goodness_of_fit_ref 1.866
_refine_ls_hydrogen_treatment refall
_refine_ls_matrix_type full
_refine_ls_number_parameters 471
_refine_ls_number_reflns 8695
_refine_ls_number_restraints 0
_refine_ls_restrained_S_all 1.866
_refine_ls_R_factor_all 0.109
_refine_ls_R_factor_gt 0.109
_refine_ls_shift/su_max 0
_refine_ls_shift/su_mean 0
_refine_ls_structure_factor_coef Fsqd
_refine_ls_weighting_details 'calc w=1/[\s^2^(Fo^2^)+(0.1000P)^2^+0.0000P] where P=(Fo^2^+2Fc^2^)/3'
_refine_ls_weighting_scheme calc
_refine_ls_wR_factor_ref 0.2721
_reflns_number_gt 8695
_reflns_number_total 8695
_reflns_threshold_expression >2\s(I)
_cod_data_source_file neutronVT.cif
_cod_data_source_block neutron_100K
_cod_database_code 4510965

loop_
_symmetry_equiv_pos_as_xyz
'x, y, z'
'-x, -y, -z'

loop_
_atom_site_label
_atom_site_fract_x
_atom_site_fract_y
_atom_site_fract_z
_atom_site_U_iso_or_equiv
_atom_site_adp_type
_atom_site_calc_flag
_atom_site_occupancy
_atom_site_type_symbol
H11 0.0009(11) 0.7768(11) 0.8049(5) 0.032(2) Uani d 1 H
H3 0.3894(11) 0.1628(11) 0.2148(4) 0.0288(19) Uani d 1 H
H12 0.3629(13) 1.1300(11) 0.6565(5) 0.037(2) Uani d 1 H
H1 0.5888(12) 0.6245(11) 0.1156(5) 0.0299(19) Uani d 1 H
H2 0.7718(11) 0.2366(11) -0.0169(5) 0.0291(18) Uani d 1 H
H17 0.3085(14) 1.2444(13) 0.7762(7) 0.048(3) Uani d 1 H
H13 0.4842(13) 0.9465(12) 0.5640(5) 0.038(2) Uani d 1 H
H15 -0.0085(15) 1.0934(17) 0.9205(7) 0.058(3) Uani d 1 H
H10 0.1241(12) 0.5959(11) 0.7096(5) 0.0321(19) Uani d 1 H
H7 0.2144(14) 1.1149(12) 0.3845(6) 0.043(3) Uani d 1 H
H6 -0.1149(18) 0.7408(13) 0.5358(7) 0.067(4) Uani d 1 H
H8 0.3332(15) 0.9263(13) 0.2888(6) 0.046(3) Uani d 1 H
H18 0.104(2) 1.2972(14) 0.8274(8) 0.079(5) Uani d 1 H
H19 0.1383(19) 1.2941(14) 0.7106(7) 0.063(4) Uani d 1 H
H14 -0.025(2) 0.9177(18) 0.8977(8) 0.076(5) Uani d 1 H
H16 -0.1535(13) 1.064(3) 0.8514(8) 0.131(10) Uani d 1 H
H5 0.0218(18) 0.5719(11) 0.4320(7) 0.060(4) Uani d 1 H
H4 0.2823(11) 0.6523(10) 0.2940(5) 0.0290(18) Uani d 1 H
H9 0.5716(16) 0.6114(16) 0.4721(7) 0.057(4) Uani d 1 H
O4 0.2663(6) 0.3702(6) 0.3015(3) 0.0202(10) Uani d 1 O
O8 0.4794(6) -0.0651(5) 0.1457(3) 0.0166(9) Uani d 1 O
O5 0.8105(7) 0.6824(6) -0.0136(3) 0.0273(11) Uani d 1 O
O3 0.3633(7) 0.6093(6) 0.2402(3) 0.0204(10) Uani d 1 O
O7 0.6785(6) -0.0236(6) 0.0320(3) 0.0178(9) Uani d 1 O
O6 0.8904(6) 0.4923(6) -0.0819(2) 0.0199(10) Uani d 1 O
C4 0.6941(5) 0.2830(5) 0.0366(2) 0.0114(7) Uani d 1 C
C5 0.5832(4) 0.1863(4) 0.09892(19) 0.0095(6) Uani d 1 C
N4 0.5793(3) 0.0195(3) 0.09184(14) 0.0120(5) Uani d 1 N
C3 0.6928(4) 0.4399(4) 0.04533(19) 0.0098(7) Uani d 1 C
C2 0.5869(4) 0.5011(5) 0.1112(2) 0.0121(7) Uani d 1 C
C6 0.4732(4) 0.2414(4) 0.16675(19) 0.0105(6) Uani d 1 C
N3 0.8062(3) 0.5462(3) -0.02138(15) 0.0134(5) Uani d 1 N
C1 0.4765(4) 0.3995(5) 0.17253(19) 0.0105(6) Uani d 1 C
C7 0.3574(5) 0.4573(5) 0.24557(19) 0.0125(7) Uani d 1 C
O1 0.3372(7) 0.5066(6) 0.5861(3) 0.0254(11) Uani d 1 O
N1 0.1117(4) 1.0730(4) 0.79579(16) 0.0211(6) Uani d 1 N
C18 0.3779(5) 0.9073(5) 0.6180(2) 0.0172(8) Uani d 1 C
O2 0.5159(7) 0.6963(7) 0.5113(3) 0.0250(11) Uani d 1 O
C16 0.1733(5) 0.9694(5) 0.7414(2) 0.0140(7) Uani d 1 C
C14 0.1795(5) 0.7125(5) 0.6991(2) 0.0159(7) Uani d 1 C
C21 0.1663(6) 1.2358(5) 0.7764(2) 0.0198(8) Uani d 1 C
C15 0.1097(5) 0.8166(5) 0.7525(2) 0.0167(8) Uani d 1 C
C13 0.3164(5) 0.7555(5) 0.6308(2) 0.0146(7) Uani d 1 C
C17 0.3092(5) 1.0138(5) 0.6707(2) 0.0169(8) Uani d 1 C
C19 0.3908(5) 0.6450(5) 0.5745(2) 0.0171(8) Uani d 1 C
C20 -0.0279(6) 1.0341(6) 0.8673(3) 0.0252(10) Uani d 1 C
N2 0.1866(3) 0.7436(3) 0.35778(14) 0.0145(5) Uani d 1 N
C9 -0.0132(5) 0.7902(5) 0.4817(2) 0.0196(8) Uani d 1 C
C10 0.0381(4) 0.9455(4) 0.47001(18) 0.0089(6) Uani d 1 C
C12 0.2370(5) 0.8912(5) 0.3456(2) 0.0174(8) Uani d 1 C
C11 0.1660(5) 0.9973(5) 0.3994(2) 0.0156(7) Uani d 1 C
C8 0.0630(6) 0.6935(5) 0.4243(2) 0.0189(8) Uani d 1 C

loop_
_atom_site_aniso_label
_atom_site_aniso_U_11
_atom_site_aniso_U_22
_atom_site_aniso_U_33
_atom_site_aniso_U_12
_atom_site_aniso_U_13
_atom_site_aniso_U_23
H11 0.028(4) 0.035(5) 0.032(3) -0.015(4) 0.012(3) -0.007(4)
H3 0.036(4) 0.027(5) 0.020(3) -0.010(4) 0.008(3) 0.001(3)
H12 0.051(6) 0.027(5) 0.031(4) -0.014(5) 0.009(4) -0.005(4)
H1 0.043(5) 0.017(4) 0.026(3) -0.006(4) 0.007(3) -0.001(3)
H2 0.029(4) 0.029(5) 0.030(3) 0.005(4) 0.010(3) -0.015(3)
H17 0.042(5) 0.038(6) 0.066(6) -0.021(5) 0.000(5) -0.013(5)
H13 0.044(5) 0.041(6) 0.024(3) -0.016(5) 0.016(3) -0.002(4)
H15 0.047(6) 0.082(10) 0.046(5) -0.011(7) 0.008(5) -0.022(6)
H10 0.038(5) 0.024(5) 0.035(4) -0.010(4) 0.004(3) -0.011(3)
H7 0.059(6) 0.025(5) 0.039(4) -0.012(5) 0.029(4) -0.012(4)
H6 0.097(9) 0.034(6) 0.058(6) -0.031(7) 0.059(6) -0.017(5)
H8 0.062(6) 0.033(6) 0.037(4) -0.008(5) 0.031(4) -0.010(4)
H18 0.137(13) 0.032(7) 0.058(6) -0.033(8) 0.059(7) -0.024(5)
H19 0.090(9) 0.043(7) 0.057(6) -0.019(7) -0.043(6) 0.016(6)
H14 0.112(12) 0.053(9) 0.054(6) -0.031(9) 0.028(7) -0.002(6)
H16 0.016(4) 0.31(3) 0.046(6) -0.011(10) 0.005(4) 0.021(11)
H5 0.098(9) 0.014(5) 0.062(6) -0.031(6) 0.043(6) -0.023(4)
H4 0.035(4) 0.022(4) 0.028(3) -0.006(4) 0.010(3) -0.006(3)
H9 0.059(7) 0.062(9) 0.046(5) -0.036(7) -0.014(5) 0.018(6)
O4 0.021(2) 0.017(2) 0.0196(16) -0.005(2) 0.0102(15) -0.0035(17)
O8 0.0166(18) 0.011(2) 0.0214(16) -0.0045(18) 0.0043(14) -0.0055(16)
O5 0.035(3) 0.009(2) 0.033(2) -0.001(2) 0.017(2) -0.0034(18)
O3 0.030(2) 0.014(2) 0.0161(16) -0.007(2) 0.0121(15) -0.0081(16)
O7 0.022(2) 0.011(2) 0.0188(16) 0.0022(18) 0.0068(15) -0.0054(15)
O6 0.0204(19) 0.020(3) 0.0160(15) -0.0024(19) 0.0092(14) -0.0018(16)
C4 0.0124(15) 0.0099(18) 0.0112(12) 0.0002(14) 0.0031(10) -0.0032(12)
C5 0.0081(13) 0.0113(18) 0.0092(11) -0.0027(13) 0.0016(10) -0.0030(11)
N4 0.0120(10) 0.0108(13) 0.0134(8) -0.0005(10) 0.0002(8) -0.0041(9)
C3 0.0082(13) 0.0101(18) 0.0101(11) 0.0002(13) 0.0006(10) -0.0007(12)
C2 0.0113(14) 0.0118(19) 0.0121(12) 0.0009(14) 0.0027(10) -0.0024(12)
C6 0.0103(13) 0.0099(17) 0.0110(11) -0.0031(14) 0.0014(10) -0.0018(12)
N3 0.0097(10) 0.0139(14) 0.0141(9) -0.0022(10) 0.0028(7) 0.0012(9)
C1 0.0090(13) 0.0106(18) 0.0114(11) -0.0006(13) 0.0013(10) -0.0022(12)
C7 0.0146(15) 0.0125(19) 0.0099(11) -0.0038(14) 0.0033(10) -0.0034(12)
O1 0.031(3) 0.021(3) 0.0221(18) -0.005(2) 0.0080(17) -0.0068(19)
N1 0.0215(13) 0.0243(17) 0.0159(10) -0.0068(13) 0.0043(9) -0.0024(11)
C18 0.0202(17) 0.020(2) 0.0098(12) -0.0087(16) 0.0047(11) -0.0012(13)
O2 0.032(3) 0.024(3) 0.0169(17) -0.006(2) 0.0093(17) -0.0037(19)
C16 0.0152(15) 0.015(2) 0.0111(12) -0.0057(15) 0.0014(11) 0.0005(13)
C14 0.0167(16) 0.014(2) 0.0159(13) -0.0039(15) 0.0002(12) -0.0007(13)
C21 0.0244(19) 0.014(2) 0.0207(15) -0.0068(17) -0.0003(14) -0.0009(15)
C15 0.0149(15) 0.018(2) 0.0138(13) -0.0066(15) 0.0028(11) 0.0052(14)
C13 0.0160(15) 0.017(2) 0.0105(11) -0.0056(16) -0.0009(11) -0.0015(12)
C17 0.0180(16) 0.020(2) 0.0106(12) -0.0092(16) 0.0018(11) 0.0013(13)
C19 0.0195(16) 0.019(2) 0.0112(12) -0.0056(16) 0.0020(11) -0.0010(13)
C20 0.0206(19) 0.030(3) 0.0230(17) -0.009(2) 0.0104(14) -0.0070(18)
N2 0.0180(11) 0.0134(14) 0.0119(9) -0.0008(11) 0.0037(8) -0.0055(9)
C9 0.0275(19) 0.016(2) 0.0147(13) -0.0121(17) 0.0106(13) -0.0063(13)
C10 0.0096(13) 0.0081(17) 0.0088(10) -0.0013(13) 0.0009(9) -0.0021(11)
C12 0.0206(17) 0.014(2) 0.0152(13) -0.0055(16) 0.0104(12) -0.0043(13)
C11 0.0192(17) 0.012(2) 0.0142(12) -0.0038(16) 0.0082(11) -0.0060(13)
C8 0.0274(19) 0.0101(19) 0.0185(14) -0.0056(16) 0.0075(13) -0.0066(14)

loop_
_atom_type_symbol
_atom_type_description
_atom_type_scat_dispersion_real
_atom_type_scat_dispersion_imag
_atom_type_scat_source
C C 0 0 'International Tables Vol C Tables 4.2.6.8 and 6.1.1.4'
H H 0 0 'International Tables Vol C Tables 4.2.6.8 and 6.1.1.4'
N N 0 0 'International Tables Vol C Tables 4.2.6.8 and 6.1.1.4'
O O 0 0 'International Tables Vol C Tables 4.2.6.8 and 6.1.1.4'

loop_
_geom_angle_atom_site_label_1
_geom_angle_atom_site_label_2
_geom_angle_atom_site_label_3
_geom_angle
_geom_angle_site_symmetry_3
C5 C4 C3 116.3(3) .
C4 C5 C6 122.8(4) .
C4 C5 N4 118.2(3) .
C6 C5 N4 119.1(3) .
O8 N4 O7 125.0(4) .
O8 N4 C5 118.2(3) .
O7 N4 C5 116.8(3) .
C2 C3 C4 123.5(3) .
C2 C3 N3 119.1(3) .
C4 C3 N3 117.4(3) .
C3 C2 C1 118.3(4) .
C1 C6 C5 118.7(3) .
O5 N3 O6 123.4(4) .
O5 N3 C3 118.4(3) .
O6 N3 C3 118.2(3) .
C6 C1 C2 120.4(3) .
C6 C1 C7 118.2(3) .
C2 C1 C7 121.4(4) .
O4 C7 O3 125.2(4) .
O4 C7 C1 122.4(4) .
O3 C7 C1 112.3(3) .
C16 N1 C20 122.0(3) .
C16 N1 C21 121.2(3) .
C20 N1 C21 116.3(4) .
C17 C18 C13 122.0(3) .
N1 C16 C15 122.8(3) .
N1 C16 C17 120.0(4) .
C15 C16 C17 117.1(4) .
C15 C14 C13 121.1(4) .
C14 C15 C16 121.6(3) .
C18 C13 C14 117.8(4) .
C18 C13 C19 121.0(3) .
C14 C13 C19 121.1(4) .
C18 C17 C16 120.4(4) .
O1 C19 O2 121.5(5) .
O1 C19 C13 121.6(3) .
O2 C19 C13 117.0(4) .
C12 N2 C8 118.8(3) .
C8 C9 C10 119.9(3) .
C9 C10 C11 117.5(3) .
C9 C10 C10 122.3(3) 2_576
C11 C10 C10 120.2(4) 2_576
N2 C12 C11 123.0(3) .
C10 C11 C12 118.7(4) .
N2 C8 C9 122.1(4) .

loop_
_geom_bond_atom_site_label_1
_geom_bond_atom_site_label_2
_geom_bond_site_symmetry_2
_geom_bond_distance
O4 C7 . 1.211(5)
O8 N4 . 1.220(4)
O5 N3 . 1.211(6)
O3 C7 . 1.307(6)
O7 N4 . 1.224(5)
O6 N3 . 1.220(5)
C4 C5 . 1.387(4)
C4 C3 . 1.390(6)
C5 C6 . 1.400(5)
C5 N4 . 1.471(5)
C3 C2 . 1.388(5)
C3 N3 . 1.474(4)
C2 C1 . 1.399(5)
C6 C1 . 1.392(6)
C1 C7 . 1.505(5)
O1 C19 . 1.261(7)
N1 C16 . 1.369(5)
N1 C20 . 1.443(4)
N1 C21 . 1.458(5)
C18 C17 . 1.383(6)
C18 C13 . 1.390(6)
O2 C19 . 1.311(6)
C16 C15 . 1.406(6)
C16 C17 . 1.424(4)
C14 C15 . 1.378(6)
C14 C13 . 1.403(5)
C13 C19 . 1.459(6)
N2 C12 . 1.328(5)
N2 C8 . 1.333(4)
C9 C8 . 1.389(6)
C9 C10 . 1.393(5)
C10 C11 . 1.396(4)
C10 C10 2_576 1.493(7)
C12 C11 . 1.396(6)
